data_2000346
loop_
_publ_author_name
'Chen, J.'
'Daniels, L. M.'
'Angelici, R. J.'

_publ_section_title
;
 Structure of a ring-opened 2,5-dimethylthiophene complex,
 (\h^5^C~5~Me~5~)Ir(CO)(<i>C</i>,<i>S</i>-Me~2~C~4~H~2~S)
;
_journal_issue 12
_journal_name_full 'Acta Crystallographica Section C'
_journal_page_first 2120
_journal_page_last 2122
_journal_paper_doi 10.1107/S0108270192003895
_journal_volume 48
_journal_year 1992
_chemical_formula_moiety 'C17 H23 Ir1 O1 S1'
_chemical_formula_sum 'C17 H23 Ir O S'
_chemical_formula_weight 467.6
_space_group_crystal_system triclinic
_space_group_IT_number 2
_space_group_name_Hall '-P 1'
_space_group_name_H-M_alt 'P -1'
_cell_angle_alpha 102.51(2)
_cell_angle_beta 103.43(2)
_cell_angle_gamma 81.10(2)
_cell_formula_units_Z 4
_cell_length_a 13.694(4)
_cell_length_b 16.519(5)
_cell_length_c 7.740(2)
_cell_volume 1652.5(8)
_diffrn_radiation_type Mo
_diffrn_radiation_wavelength 0.71073
_exptl_absorpt_coefficient_mu 8.164
_exptl_crystal_density_diffrn 1.880
_exptl_crystal_F_000 904
_cod_data_source_file hh0574.cif
_cod_data_source_block hh0574a
_cod_depositor_comments
;
 Marking attached hydrogen atoms.

 Antanas Vaitkus,
 2018-02-09
;
_cod_original_formula_sum 'C17 H23 Ir1 O1 S1'
_cod_database_code 2000346

loop_
_space_group_symop_id
_space_group_symop_operation_xyz
1 x,y,z
2 -x,-y,-z

loop_
_atom_site_label
_atom_site_fract_x
_atom_site_fract_y
_atom_site_fract_z
_atom_site_attached_hydrogens
Ir(1) .24186(3) .42651(2) .09746(5) 0
Ir(2) .21426(3) .86672(2) .55736(5) 0
S(1) .1626(2) .3924(2) -.2084(4) 0
S(2) .1997(2) .9480(2) .3349(4) 0
C(1) .1547(9) .2457(8) -.4530(10) 3
C(2) .2258(8) .2977(7) -.3010(10) 0
C(3) .3231(8) .2736(7) -.2460(10) 1
C(4) .3978(8) .3219(8) -.1080(10) 1
C(5) .3803(7) .3857(6) .0250(10) 0
C(6) .4700(8) .4275(9) .142(2) 3
C(11) .2789(7) .3363(6) .2890(10) 0
C(12) .2707(7) .4208(6) .3930(10) 0
C(13) .1675(8) .4567(6) .3410(10) 0
C(14) .1130(7) .3955(6) .2070(10) 0
C(15) .1833(7) .3230(6) .1730(10) 0
C(21) .3691(8) .2735(8) .3140(10) 3
C(22) .3483(9) .4598(8) .5480(10) 3
C(23) .1226(8) .5409(7) .425(2) 3
C(24) .0038(8) .4037(8) .118(2) 3
C(25) .1577(8) .2408(7) .0500(10) 3
C(31) .3330(10) 1.0430(8) .275(2) 3
C(32) .3224(8) .9610(7) .3250(10) 0
C(33) .4032(8) .9035(8) .3560(10) 1
C(34) .4029(8) .8203(7) .3940(10) 1
C(35) .3348(8) .7926(7) .4590(10) 0
C(36) .3462(9) .7016(8) .473(2) 3
C(41) .2357(8) .8451(7) .8430(10) 0
C(42) .1415(7) .8971(6) .7990(10) 0
C(43) .1621(7) .9736(6) .7640(10) 0
C(44) .2692(7) .9694(7) .7840(10) 0
C(45) .3157(8) .8917(7) .8350(10) 0
C(51) .2490(10) .7656(8) .910(2) 3
C(52) .0394(8) .8766(8) .811(2) 3
C(53) .0884(8) 1.0481(7) .725(2) 3
C(54) .3256(8) 1.0390(7) .771(2) 3
C(55) .4254(9) .8641(9) .885(2) 3
C(60) .2574(9) .5303(7) .0650(10) 0
C(61) .1294(8) .7949(7) .3970(10) 0
O(60) .2646(8) .5928(6) .0350(10) 0
O(61) .0762(6) .7521(6) .2950(10) 0

loop_
_geom_bond_atom_site_label_1
_geom_bond_atom_site_label_2
_geom_bond_distance
Ir(1) S(1) 2.349(3)
Ir(1) C(5) 2.070(10)
Ir(1) C(11) 2.250(10)
Ir(1) C(12) 2.250(10)
Ir(1) C(13) 2.270(10)
Ir(1) C(14) 2.294(9)
Ir(1) C(15) 2.230(10)
Ir(1) C(60) 1.840(10)
Ir(2) S(2) 2.359(3)
Ir(2) C(35) 2.090(10)
Ir(2) C(41) 2.260(10)
Ir(2) C(42) 2.250(10)
Ir(2) C(43) 2.260(10)
Ir(2) C(44) 2.240(10)
Ir(2) C(45) 2.270(10)
Ir(2) C(61) 1.850(10)
S(1) C(2) 1.760(10)
S(2) C(32) 1.750(10)
C(1) C(2) 1.530(10)
C(2) C(3) 1.33(2)
C(3) C(4) 1.48(2)
C(4) C(5) 1.34(2)
C(5) C(6) 1.51(2)
C(31) C(32) 1.52(2)
C(32) C(33) 1.35(2)
C(33) C(34) 1.47(2)
C(34) C(35) 1.33(2)
C(35) C(36) 1.51(2)
C(60) O(60) 1.130(10)
C(61) O(61) 1.140(10)
